data_7000024
loop_
_publ_author_name
'Li, Feng'
'Delgado, Rita'
'Costa, Judite'
'Drew, Michael G. B.'
'Felix, Vitor'

_publ_section_title
;
 Ditopic hexaazamacrocycles containing pyridine: synthesis, protonation
 and complexation studies.
;
_journal_issue 1
_journal_name_full 'Dalton transactions (Cambridge, England : 2003)'
_journal_page_first 82
_journal_page_last 91
_journal_paper_doi 10.1039/b415718d
_journal_year 2005
_chemical_formula_sum 'C20 H56 Cu3 N6 O25 S3'
_chemical_formula_weight 1067.51
_chemical_name_common (Cu2((20)Py2N4)(H2O)4).(CU(H2O)6).4SO4.2H2O
_chemical_name_systematic
;
?
;
_space_group_IT_number 14
_symmetry_cell_setting monoclinic
_symmetry_space_group_name_Hall '-P 2ybc'
_symmetry_space_group_name_H-M 'P 1 21/c 1'
_atom_sites_solution_hydrogens geom
_atom_sites_solution_primary direct
_atom_sites_solution_secondary difmap
_audit_creation_method SHELXL-97
_cell_angle_alpha 90.00
_cell_angle_beta 93.780(10)
_cell_angle_gamma 90.00
_cell_formula_units_Z 4
_cell_length_a 12.644(14)
_cell_length_b 22.780(24)
_cell_length_c 13.771(15)
_cell_measurement_temperature 293(2)
_cell_volume 3958(7)
_computing_data_reduction 'W. Kabsch, J. Appl. Crystallogr. 21,916,1983'
_computing_molecular_graphics 'PLATON (Spek, 1999)'
_computing_publication_material 'SHELXL-97 (Sheldrick, 1997)'
_computing_structure_refinement 'SHELXL-97 (Sheldrick, 1997)'
_computing_structure_solution 'SHELXS-97 (Sheldrick, 1990)'
_diffrn_ambient_temperature 293(2)
_diffrn_measured_fraction_theta_full 0.800
_diffrn_measured_fraction_theta_max 0.800
_diffrn_measurement_device_type 'MAR research image plate system'
_diffrn_radiation_monochromator graphite
_diffrn_radiation_source 'fine-focus sealed tube'
_diffrn_radiation_type MoK\a
_diffrn_radiation_wavelength 0.71073
_diffrn_reflns_av_R_equivalents 0.0293
_diffrn_reflns_av_sigmaI/netI 0.0454
_diffrn_reflns_limit_h_max 15
_diffrn_reflns_limit_h_min 0
_diffrn_reflns_limit_k_max 27
_diffrn_reflns_limit_k_min -27
_diffrn_reflns_limit_l_max 15
_diffrn_reflns_limit_l_min -16
_diffrn_reflns_number 10697
_diffrn_reflns_theta_full 25.98
_diffrn_reflns_theta_max 25.98
_diffrn_reflns_theta_min 1.85
_exptl_absorpt_coefficient_mu 1.853
_exptl_absorpt_correction_T_max 1.000
_exptl_absorpt_correction_T_min 0.788
_exptl_absorpt_correction_type 'Empirical (DIFABS)'
_exptl_crystal_density_diffrn 1.792
_exptl_crystal_density_method 'not measured'
_exptl_crystal_F_000 2212
_refine_diff_density_max 0.997
_refine_diff_density_min -0.735
_refine_diff_density_rms 0.127
_refine_ls_extinction_method none
_refine_ls_goodness_of_fit_ref 1.123
_refine_ls_hydrogen_treatment mixed
_refine_ls_matrix_type full
_refine_ls_number_parameters 592
_refine_ls_number_reflns 6214
_refine_ls_number_restraints 38
_refine_ls_restrained_S_all 1.119
_refine_ls_R_factor_all 0.0957
_refine_ls_R_factor_gt 0.0612
_refine_ls_shift/su_max 0.000
_refine_ls_shift/su_mean 0.000
_refine_ls_structure_factor_coef Fsqd
_refine_ls_weighting_details 'w=1/[\s^2^(Fo^2^)+(0.1206P)^2^+0.0000P] where P=(Fo^2^+2Fc^2^)/3'
_refine_ls_weighting_scheme calc
_refine_ls_wR_factor_gt 0.1698
_refine_ls_wR_factor_ref 0.1871
_reflns_number_gt 4355
_reflns_number_total 6214
_reflns_threshold_expression >2sigma(I)
_cod_data_source_file b415718d.txt
_cod_data_source_block compound_1
_cod_depositor_comments
;
The following automatic conversions were performed:
'_symmetry_cell_setting' value 'Monoclinic' changed to 'monoclinic'
according to '/home/saulius/struct/CIF-dictionaries/cif_core.dic'
dictionary named 'cif_core.dic' version 2.4.1 from 2010-06-29.

Automatic conversion script
Id: cif_fix_enum 1527 2010-12-29 10:47:43Z saulius 

The following automatic conversions were performed:

'_refine_ls_weighting_scheme' value 'calc
w=1/[\s^2^(Fo^2^)+(0.1206P)^2^+0.0000P] where P=(Fo^2^+2Fc^2^)/3' was
changed to 'calc'. New tag '_refine_ls_weighting_details' was
created. The value of the new tag was set to
'w=1/[\s^2^(Fo^2^)+(0.1206P)^2^+0.0000P] where P=(Fo^2^+2Fc^2^)/3'.

Automatic conversion script
Id: cif_fix_values 3143 2015-03-26 13:38:13Z robertas 
;
_cod_original_sg_symbol_H-M P21/c
_cod_database_code 7000024

loop_
_symmetry_equiv_pos_as_xyz
'x, y, z'
'x, -y+1/2, z+1/2'
'-x, -y, -z'
'-x, y-1/2, -z-1/2'

loop_
_atom_site_label
_atom_site_type_symbol
_atom_site_fract_x
_atom_site_fract_y
_atom_site_fract_z
_atom_site_U_iso_or_equiv
_atom_site_adp_type
_atom_site_occupancy
_atom_site_calc_flag
_atom_site_refinement_flags
_atom_site_disorder_assembly
_atom_site_disorder_group
Cu1 Cu 0.33109(6) 0.04645(3) 0.04191(5) 0.0292(2) Uani 1 d . . .
N1 N 0.3132(4) 0.1306(2) 0.0466(4) 0.0297(12) Uani 1 d . . .
C2 C 0.2141(5) 0.1527(3) 0.0338(4) 0.0351(16) Uani 1 d . . .
C3 C 0.1323(6) 0.1091(3) -0.0017(5) 0.0433(17) Uani 1 d . . .
H3A H 0.1223 0.1110 -0.0720 0.052 Uiso 1 calc R . .
H3B H 0.0652 0.1181 0.0253 0.052 Uiso 1 calc R . .
N4 N 0.1679(4) 0.0477(2) 0.0292(4) 0.0318(12) Uani 1 d . . .
H4 H 0.1465 0.0226 -0.0196 0.038 Uiso 1 calc R . .
C5 C 0.1156(5) 0.0287(3) 0.1192(4) 0.0364(16) Uani 1 d . . .
H5A H 0.1274 -0.0130 0.1300 0.044 Uiso 1 calc R . .
H5B H 0.0398 0.0353 0.1105 0.044 Uiso 1 calc R . .
C6 C 0.1622(6) 0.0638(3) 0.2088(4) 0.0406(17) Uani 1 d . . .
H6A H 0.2366 0.0541 0.2205 0.049 Uiso 1 calc R . .
H6B H 0.1572 0.1055 0.1945 0.049 Uiso 1 calc R . .
C7 C 0.1052(5) 0.0511(3) 0.3001(4) 0.0344(15) Uani 1 d . . .
H7A H 0.0297 0.0578 0.2877 0.041 Uiso 1 calc R . .
H7B H 0.1157 0.0103 0.3188 0.041 Uiso 1 calc R . .
N8 N 0.1484(4) 0.0908(2) 0.3812(4) 0.0333(12) Uani 1 d . . .
H8 H 0.1173 0.0788 0.4356 0.040 Uiso 1 calc R . .
C9 C 0.1137(6) 0.1528(3) 0.3641(5) 0.0451(17) Uani 1 d . . .
H9A H 0.0759 0.1663 0.4189 0.054 Uiso 1 calc R . .
H9B H 0.0657 0.1546 0.3063 0.054 Uiso 1 calc R . .
C10 C 0.2077(6) 0.1923(3) 0.3514(4) 0.0359(15) Uani 1 d . . .
N11 N 0.3014(4) 0.1692(2) 0.3795(4) 0.0322(12) Uani 1 d . . .
C12 C 0.3905(5) 0.2005(3) 0.3785(4) 0.0323(14) Uani 1 d . . .
C13 C 0.4896(6) 0.1688(3) 0.4193(6) 0.0491(19) Uani 1 d . . .
H13A H 0.5459 0.1743 0.3756 0.059 Uiso 1 calc R . .
H13B H 0.5127 0.1857 0.4818 0.059 Uiso 1 calc R . .
N14 N 0.4698(4) 0.1047(2) 0.4315(4) 0.0351(12) Uani 1 d . . .
H14 H 0.4858 0.0987 0.4961 0.042 Uiso 1 calc R . .
C15 C 0.5489(7) 0.0682(3) 0.3845(6) 0.053(2) Uani 1 d . . .
H15A H 0.6168 0.0747 0.4198 0.063 Uiso 1 calc R . .
H15B H 0.5302 0.0274 0.3947 0.063 Uiso 1 calc R . .
C16 C 0.5653(7) 0.0752(4) 0.2801(6) 0.060(2) Uani 1 d . . .
H16A H 0.5883 0.1150 0.2679 0.072 Uiso 1 calc R . .
H16B H 0.6206 0.0486 0.2621 0.072 Uiso 1 calc R . .
C17 C 0.4673(7) 0.0628(3) 0.2199(6) 0.057(2) Uani 1 d . . .
H17A H 0.4126 0.0898 0.2382 0.068 Uiso 1 calc R . .
H17B H 0.4439 0.0234 0.2340 0.068 Uiso 1 calc R . .
N18 N 0.4788(4) 0.0682(2) 0.1088(4) 0.0440(15) Uani 1 d . . .
H18 H 0.5300 0.0436 0.0893 0.053 Uiso 1 calc R . .
C19 C 0.4987(6) 0.1288(3) 0.0788(6) 0.0478(19) Uani 1 d . . .
H19A H 0.5278 0.1288 0.0153 0.057 Uiso 1 calc R . .
H19B H 0.5500 0.1470 0.1249 0.057 Uiso 1 calc R . .
C20 C 0.3973(5) 0.1635(3) 0.0742(4) 0.0349(15) Uani 1 d . . .
C21 C 0.1983(7) 0.2108(3) 0.0543(5) 0.0468(19) Uani 1 d . . .
H21 H 0.1304 0.2267 0.0472 0.056 Uiso 1 calc R . .
C22 C 0.2837(8) 0.2463(3) 0.0859(5) 0.054(2) Uani 1 d . . .
H22 H 0.2734 0.2858 0.0996 0.065 Uiso 1 calc R . .
C23 C 0.3840(7) 0.2217(3) 0.0965(5) 0.0450(19) Uani 1 d . . .
H23 H 0.4418 0.2444 0.1186 0.054 Uiso 1 calc R . .
C24 C 0.2008(6) 0.2501(3) 0.3209(5) 0.0434(17) Uani 1 d . . .
H24 H 0.1354 0.2665 0.3018 0.052 Uiso 1 calc R . .
C25 C 0.2918(7) 0.2831(3) 0.3189(5) 0.056(2) Uani 1 d . . .
H25 H 0.2885 0.3219 0.2980 0.068 Uiso 1 calc R . .
C26 C 0.3879(6) 0.2581(3) 0.3482(5) 0.0431(18) Uani 1 d . . .
H26 H 0.4501 0.2798 0.3474 0.052 Uiso 1 calc R . .
Cu2 Cu 0.30855(6) 0.08741(3) 0.41559(5) 0.0319(2) Uani 1 d . . .
O101 O 0.3441(4) -0.03856(19) 0.0531(3) 0.0389(11) Uani 1 d D . .
H10A H 0.354(4) -0.056(2) 0.107(2) 0.047 Uiso 1 d D . .
H10B H 0.286(3) -0.049(3) 0.024(4) 0.047 Uiso 1 d D . .
O102 O 0.3631(5) 0.0392(2) -0.1144(3) 0.0523(14) Uani 1 d D . .
H10C H 0.403(4) 0.054(3) -0.156(4) 0.063 Uiso 1 d D . .
H10D H 0.302(2) 0.054(3) -0.122(5) 0.063 Uiso 1 d D . .
O201 O 0.3134(4) 0.00198(19) 0.4221(4) 0.0469(12) Uani 1 d D . .
H20A H 0.273(4) -0.013(3) 0.462(3) 0.056 Uiso 1 d D . .
H20B H 0.375(2) 0.006(3) 0.448(4) 0.056 Uiso 1 d D . .
O202 O 0.2932(5) 0.0938(3) 0.5765(4) 0.0600(15) Uani 1 d D . .
H20C H 0.236(3) 0.110(3) 0.588(5) 0.072 Uiso 1 d D . .
H20D H 0.343(3) 0.106(3) 0.616(5) 0.072 Uiso 1 d D . .
Cu3 Cu 0.18064(7) -0.24581(3) 0.15725(5) 0.0346(2) Uani 1 d . . .
O301 O 0.0717(4) -0.25317(19) 0.2582(3) 0.0411(11) Uani 1 d D . .
H30A H 0.045(5) -0.2257(15) 0.291(4) 0.049 Uiso 1 d D . .
H30B H 0.074(6) -0.2844(13) 0.292(3) 0.049 Uiso 1 d D . .
O302 O 0.2902(6) -0.2365(3) 0.0563(4) 0.0690(17) Uani 1 d D . .
H30C H 0.321(7) -0.209(2) 0.090(4) 0.083 Uiso 1 d D . .
H30D H 0.270(7) -0.222(3) 0.001(3) 0.083 Uiso 1 d D . .
O303 O 0.1756(5) -0.1559(2) 0.1775(4) 0.0618(15) Uani 1 d D . .
H30L H 0.187(7) -0.1225(19) 0.152(6) 0.074 Uiso 1 d D . .
H30K H 0.142(6) -0.140(3) 0.224(5) 0.074 Uiso 1 d D . .
O304 O 0.0592(5) -0.2406(2) 0.0391(4) 0.0532(13) Uani 1 d D . .
H30E H 0.044(6) -0.2716(14) 0.007(4) 0.064 Uiso 1 d D . .
H30F H 0.056(6) -0.2111(15) 0.001(3) 0.064 Uiso 1 d D . .
O305 O 0.3150(5) -0.2642(2) 0.2579(4) 0.0634(16) Uani 1 d D . .
H30G H 0.296(7) -0.285(2) 0.304(3) 0.076 Uiso 1 d D . .
H30H H 0.332(7) -0.2303(15) 0.280(4) 0.076 Uiso 1 d D . .
O306 O 0.1720(5) -0.3364(2) 0.1356(4) 0.0642(16) Uani 1 d D . .
H30I H 0.174(7) -0.356(3) 0.083(2) 0.077 Uiso 1 d D . .
H30J H 0.183(7) -0.360(2) 0.183(3) 0.077 Uiso 1 d D . .
S1 S 0.16553(13) -0.12213(6) -0.11216(11) 0.0310(4) Uani 1 d . . .
O11 O 0.1622(4) -0.0773(2) -0.0371(3) 0.0512(13) Uani 1 d . . .
O12 O 0.0695(4) -0.1588(2) -0.1108(3) 0.0457(12) Uani 1 d . . .
O13 O 0.1683(5) -0.0947(2) -0.2085(3) 0.0605(16) Uani 1 d . . .
O14 O 0.2589(4) -0.1611(2) -0.0943(4) 0.0528(13) Uani 1 d . . .
S2 S -0.02146(14) -0.37822(7) -0.13330(12) 0.0397(4) Uani 1 d . . .
O21 O -0.1272(5) -0.3560(4) -0.1514(7) 0.141(4) Uani 1 d . . .
O22 O 0.0120(8) -0.3999(3) -0.2260(6) 0.124(3) Uani 1 d . . .
O23 O 0.0466(6) -0.3309(3) -0.1035(5) 0.097(2) Uani 1 d . . .
O24 O -0.0225(5) -0.4253(2) -0.0611(4) 0.0675(16) Uani 1 d . . .
S3 S 0.44659(13) -0.11131(6) 0.28182(11) 0.0333(4) Uani 1 d . . .
O31 O 0.5262(11) -0.1126(4) 0.2174(10) 0.230(8) Uani 1 d . . .
O32 O 0.4821(10) -0.0734(3) 0.3581(6) 0.148(4) Uani 1 d . . .
O33 O 0.3536(6) -0.0869(4) 0.2352(8) 0.145(4) Uani 1 d . . .
O34 O 0.4282(5) -0.1698(2) 0.3223(4) 0.0683(16) Uani 1 d . . .
O501 O 0.2622(5) -0.3400(3) -0.0462(4) 0.0682(16) Uani 1 d D . .
H50A H 0.301(5) -0.333(4) -0.093(4) 0.082 Uiso 1 d D . .
H50B H 0.209(4) -0.360(4) -0.067(5) 0.082 Uiso 1 d D . .
O502 O 0.1639(6) 0.0253(3) -0.1946(5) 0.083(2) Uani 1 d D . .
H50C H 0.183(9) 0.017(3) -0.251(4) 0.100 Uiso 1 d D . .
H50D H 0.167(8) 0.0622(8) -0.186(6) 0.100 Uiso 1 d D . .
O503 O 0.1610(5) -0.4680(3) 0.0354(4) 0.0659(16) Uani 1 d D . .
H50E H 0.123(5) -0.499(2) 0.034(6) 0.079 Uiso 1 d D . .
H50F H 0.138(6) -0.444(3) -0.009(5) 0.079 Uiso 1 d D . .

loop_
_atom_site_aniso_label
_atom_site_aniso_U_11
_atom_site_aniso_U_22
_atom_site_aniso_U_33
_atom_site_aniso_U_23
_atom_site_aniso_U_13
_atom_site_aniso_U_12
Cu1 0.0287(5) 0.0301(4) 0.0290(4) -0.0022(3) 0.0039(3) 0.0014(3)
N1 0.030(3) 0.027(2) 0.032(3) -0.002(2) 0.007(2) 0.000(2)
C2 0.040(4) 0.041(4) 0.025(3) 0.006(3) 0.005(3) 0.003(3)
C3 0.035(4) 0.044(4) 0.052(4) 0.006(3) 0.013(3) 0.016(3)
N4 0.020(3) 0.043(3) 0.033(3) -0.004(2) 0.002(2) 0.002(2)
C5 0.028(4) 0.044(4) 0.039(4) -0.003(3) 0.010(3) -0.009(3)
C6 0.031(4) 0.059(4) 0.033(4) -0.003(3) 0.009(3) -0.015(3)
C7 0.032(4) 0.036(3) 0.035(4) 0.002(3) -0.002(3) -0.007(3)
N8 0.029(3) 0.036(3) 0.035(3) -0.001(2) 0.008(2) -0.002(2)
C9 0.040(5) 0.043(4) 0.051(4) -0.007(3) -0.003(3) 0.011(3)
C10 0.043(5) 0.036(3) 0.028(3) -0.002(2) 0.000(3) 0.007(3)
N11 0.035(3) 0.029(3) 0.032(3) -0.001(2) 0.001(2) 0.001(2)
C12 0.028(4) 0.035(3) 0.034(3) -0.007(3) 0.004(3) 0.000(3)
C13 0.035(5) 0.039(4) 0.073(5) -0.018(3) 0.006(4) -0.010(3)
N14 0.029(3) 0.047(3) 0.029(3) 0.000(2) -0.003(2) 0.008(2)
C15 0.058(6) 0.042(4) 0.060(5) -0.008(3) 0.014(4) -0.009(4)
C16 0.053(6) 0.074(6) 0.052(5) -0.016(4) -0.005(4) -0.004(4)
C17 0.058(6) 0.053(4) 0.058(5) 0.010(4) -0.003(4) -0.004(4)
N18 0.033(4) 0.038(3) 0.061(4) -0.017(3) 0.002(3) 0.007(3)
C19 0.029(4) 0.062(5) 0.053(5) -0.010(3) 0.006(3) -0.017(3)
C20 0.031(4) 0.042(4) 0.031(3) 0.001(3) 0.001(3) -0.009(3)
C21 0.057(5) 0.044(4) 0.041(4) 0.009(3) 0.014(4) 0.017(4)
C22 0.082(7) 0.034(4) 0.047(5) 0.004(3) 0.018(4) 0.012(4)
C23 0.067(6) 0.035(4) 0.033(4) 0.001(3) 0.006(4) -0.018(4)
C24 0.055(5) 0.044(4) 0.029(4) 0.004(3) -0.010(3) 0.014(3)
C25 0.092(7) 0.036(4) 0.042(4) 0.009(3) 0.015(4) -0.005(4)
C26 0.051(5) 0.041(4) 0.037(4) -0.003(3) 0.004(4) -0.017(3)
Cu2 0.0303(5) 0.0292(4) 0.0359(5) 0.0000(3) -0.0010(4) 0.0005(3)
O101 0.047(3) 0.033(2) 0.036(3) 0.0041(19) -0.008(2) 0.001(2)
O102 0.064(4) 0.063(3) 0.031(3) 0.004(2) 0.013(3) -0.003(3)
O201 0.043(3) 0.029(2) 0.069(3) 0.004(2) 0.007(3) -0.005(2)
O202 0.039(3) 0.102(5) 0.039(3) -0.008(3) 0.005(3) 0.013(3)
Cu3 0.0357(5) 0.0378(4) 0.0307(5) 0.0038(3) 0.0046(4) 0.0015(3)
O301 0.052(3) 0.036(2) 0.035(3) 0.0026(18) 0.004(2) 0.008(2)
O302 0.071(5) 0.079(4) 0.057(4) 0.019(3) 0.005(3) 0.018(3)
O303 0.075(4) 0.047(3) 0.066(4) 0.001(3) 0.021(3) -0.009(3)
O304 0.064(4) 0.052(3) 0.044(3) 0.004(2) 0.007(3) -0.005(3)
O305 0.082(5) 0.058(3) 0.051(3) 0.006(3) 0.009(3) -0.022(3)
O306 0.094(5) 0.065(3) 0.034(3) -0.002(2) 0.012(3) 0.011(3)
S1 0.0314(10) 0.0315(8) 0.0306(8) -0.0017(6) 0.0051(7) -0.0004(6)
O11 0.061(4) 0.049(3) 0.044(3) -0.016(2) -0.003(3) -0.005(2)
O12 0.039(3) 0.044(3) 0.055(3) -0.009(2) 0.011(2) -0.008(2)
O13 0.096(5) 0.047(3) 0.040(3) 0.007(2) 0.017(3) 0.000(3)
O14 0.038(3) 0.065(3) 0.055(3) 0.001(2) -0.002(2) 0.015(2)
S2 0.0388(11) 0.0336(8) 0.0475(10) 0.0044(7) 0.0087(8) -0.0042(7)
O21 0.043(5) 0.170(8) 0.209(10) 0.134(8) -0.002(5) 0.001(5)
O22 0.197(9) 0.080(5) 0.108(6) -0.004(4) 0.099(6) -0.008(5)
O23 0.156(7) 0.058(4) 0.073(4) 0.001(3) -0.014(4) -0.052(4)
O24 0.067(4) 0.063(4) 0.073(4) 0.023(3) 0.016(3) 0.004(3)
S3 0.0324(10) 0.0322(8) 0.0358(9) -0.0010(6) 0.0060(7) -0.0039(7)
O31 0.305(16) 0.092(6) 0.327(15) 0.061(8) 0.273(14) 0.038(8)
O32 0.272(13) 0.062(4) 0.095(6) -0.009(4) -0.098(7) -0.009(6)
O33 0.064(5) 0.138(7) 0.222(11) 0.107(7) -0.067(6) -0.030(5)
O34 0.073(4) 0.054(3) 0.078(4) 0.023(3) 0.001(3) -0.016(3)
O501 0.062(4) 0.091(5) 0.053(3) -0.008(3) 0.016(3) -0.002(3)
O502 0.110(6) 0.047(3) 0.087(5) 0.007(3) -0.032(4) -0.006(4)
O503 0.071(5) 0.058(3) 0.070(4) 0.005(3) 0.012(3) 0.006(3)

loop_
_atom_type_symbol
_atom_type_description
_atom_type_scat_dispersion_real
_atom_type_scat_dispersion_imag
_atom_type_scat_source
C C 0.0033 0.0016 'International Tables Vol C Tables 4.2.6.8 and 6.1.1.4'
H H 0.0000 0.0000 'International Tables Vol C Tables 4.2.6.8 and 6.1.1.4'
N N 0.0061 0.0033 'International Tables Vol C Tables 4.2.6.8 and 6.1.1.4'
O O 0.0106 0.0060 'International Tables Vol C Tables 4.2.6.8 and 6.1.1.4'
Cu Cu 0.3201 1.2651 'International Tables Vol C Tables 4.2.6.8 and 6.1.1.4'
S S 0.1246 0.1234 'International Tables Vol C Tables 4.2.6.8 and 6.1.1.4'

loop_
_geom_angle_atom_site_label_1
_geom_angle_atom_site_label_2
_geom_angle_atom_site_label_3
_geom_angle
_geom_angle_site_symmetry_1
_geom_angle_site_symmetry_3
_geom_angle_publ_flag
N1 Cu1 O101 173.16(19) . . ?
N1 Cu1 N4 82.5(2) . . ?
O101 Cu1 N4 95.7(2) . . ?
N1 Cu1 N18 81.5(2) . . ?
O101 Cu1 N18 97.6(2) . . ?
N4 Cu1 N18 153.7(2) . . ?
N1 Cu1 O102 97.78(19) . . ?
O101 Cu1 O102 89.02(19) . . ?
N4 Cu1 O102 99.4(2) . . ?
N18 Cu1 O102 103.3(2) . . ?
C20 N1 C2 122.9(5) . . ?
C20 N1 Cu1 118.2(4) . . ?
C2 N1 Cu1 118.3(4) . . ?
N1 C2 C21 118.6(7) . . ?
N1 C2 C3 114.2(5) . . ?
C21 C2 C3 127.1(7) . . ?
C2 C3 N4 109.6(6) . . ?
C2 C3 H3A 109.8 . . ?
N4 C3 H3A 109.8 . . ?
C2 C3 H3B 109.8 . . ?
N4 C3 H3B 109.8 . . ?
H3A C3 H3B 108.2 . . ?
C5 N4 C3 110.9(4) . . ?
C5 N4 Cu1 114.7(4) . . ?
C3 N4 Cu1 108.3(4) . . ?
C5 N4 H4 107.6 . . ?
C3 N4 H4 107.6 . . ?
Cu1 N4 H4 107.6 . . ?
N4 C5 C6 109.9(5) . . ?
N4 C5 H5A 109.7 . . ?
C6 C5 H5A 109.7 . . ?
N4 C5 H5B 109.7 . . ?
C6 C5 H5B 109.7 . . ?
H5A C5 H5B 108.2 . . ?
C7 C6 C5 112.5(5) . . ?
C7 C6 H6A 109.1 . . ?
C5 C6 H6A 109.1 . . ?
C7 C6 H6B 109.1 . . ?
C5 C6 H6B 109.1 . . ?
H6A C6 H6B 107.8 . . ?
N8 C7 C6 109.2(5) . . ?
N8 C7 H7A 109.8 . . ?
C6 C7 H7A 109.8 . . ?
N8 C7 H7B 109.8 . . ?
C6 C7 H7B 109.8 . . ?
H7A C7 H7B 108.3 . . ?
C9 N8 C7 111.2(5) . . ?
C9 N8 Cu2 110.3(4) . . ?
C7 N8 Cu2 116.9(4) . . ?
C9 N8 H8 105.9 . . ?
C7 N8 H8 105.9 . . ?
Cu2 N8 H8 105.9 . . ?
N8 C9 C10 110.9(5) . . ?
N8 C9 H9A 109.5 . . ?
C10 C9 H9A 109.5 . . ?
N8 C9 H9B 109.5 . . ?
C10 C9 H9B 109.5 . . ?
H9A C9 H9B 108.0 . . ?
N11 C10 C24 120.1(6) . . ?
N11 C10 C9 115.0(5) . . ?
C24 C10 C9 124.7(6) . . ?
C10 N11 C12 121.4(5) . . ?
C10 N11 Cu2 118.9(4) . . ?
C12 N11 Cu2 119.6(4) . . ?
N11 C12 C26 120.6(6) . . ?
N11 C12 C13 114.7(5) . . ?
C26 C12 C13 124.5(6) . . ?
N14 C13 C12 111.4(5) . . ?
N14 C13 H13A 109.3 . . ?
C12 C13 H13A 109.3 . . ?
N14 C13 H13B 109.3 . . ?
C12 C13 H13B 109.3 . . ?
H13A C13 H13B 108.0 . . ?
C15 N14 C13 112.1(5) . . ?
C15 N14 Cu2 122.3(5) . . ?
C13 N14 Cu2 110.2(4) . . ?
C15 N14 H14 103.3 . . ?
C13 N14 H14 103.3 . . ?
Cu2 N14 H14 103.3 . . ?
C16 C15 N14 120.5(7) . . ?
C16 C15 H15A 107.2 . . ?
N14 C15 H15A 107.2 . . ?
C16 C15 H15B 107.2 . . ?
N14 C15 H15B 107.2 . . ?
H15A C15 H15B 106.8 . . ?
C17 C16 C15 111.2(7) . . ?
C17 C16 H16A 109.4 . . ?
C15 C16 H16A 109.4 . . ?
C17 C16 H16B 109.4 . . ?
C15 C16 H16B 109.4 . . ?
H16A C16 H16B 108.0 . . ?
C16 C17 N18 114.2(6) . . ?
C16 C17 H17A 108.7 . . ?
N18 C17 H17A 108.7 . . ?
C16 C17 H17B 108.7 . . ?
N18 C17 H17B 108.7 . . ?
H17A C17 H17B 107.6 . . ?
C19 N18 C17 112.4(5) . . ?
C19 N18 Cu1 105.3(4) . . ?
C17 N18 Cu1 106.1(4) . . ?
C19 N18 H18 110.9 . . ?
C17 N18 H18 110.9 . . ?
Cu1 N18 H18 110.9 . . ?
N18 C19 C20 110.2(5) . . ?
N18 C19 H19A 109.6 . . ?
C20 C19 H19A 109.6 . . ?
N18 C19 H19B 109.6 . . ?
C20 C19 H19B 109.6 . . ?
H19A C19 H19B 108.1 . . ?
N1 C20 C23 119.9(6) . . ?
N1 C20 C19 112.2(6) . . ?
C23 C20 C19 127.9(6) . . ?
C2 C21 C22 120.2(7) . . ?
C2 C21 H21 119.9 . . ?
C22 C21 H21 119.9 . . ?
C23 C22 C21 118.9(6) . . ?
C23 C22 H22 120.6 . . ?
C21 C22 H22 120.6 . . ?
C20 C23 C22 119.4(7) . . ?
C20 C23 H23 120.3 . . ?
C22 C23 H23 120.3 . . ?
C25 C24 C10 119.3(7) . . ?
C25 C24 H24 120.3 . . ?
C10 C24 H24 120.3 . . ?
C24 C25 C26 119.4(6) . . ?
C24 C25 H25 120.3 . . ?
C26 C25 H25 120.3 . . ?
C25 C26 C12 119.0(7) . . ?
C25 C26 H26 120.5 . . ?
C12 C26 H26 120.5 . . ?
N11 Cu2 O201 167.7(2) . . ?
N11 Cu2 N8 82.8(2) . . ?
O201 Cu2 N8 94.3(2) . . ?
N11 Cu2 N14 82.7(2) . . ?
O201 Cu2 N14 99.0(2) . . ?
N8 Cu2 N14 165.1(2) . . ?
N11 Cu2 O202 100.8(2) . . ?
O201 Cu2 O202 91.3(2) . . ?
N8 Cu2 O202 94.4(2) . . ?
N14 Cu2 O202 91.8(2) . . ?
N11 Cu2 H20B 158.5(9) . . ?
O201 Cu2 H20B 24.1(7) . . ?
N8 Cu2 H20B 117.8(8) . . ?
N14 Cu2 H20B 76.2(8) . . ?
O202 Cu2 H20B 84.5(17) . . ?
Cu1 O101 H10A 124(4) . . ?
Cu1 O101 H10B 100(4) . . ?
H10A O101 H10B 110.9(18) . . ?
Cu1 O102 H10C 140(5) . . ?
Cu1 O102 H10D 83(5) . . ?
H10C O102 H10D 109.1(18) . . ?
Cu2 O201 H20A 114(5) . . ?
Cu2 O201 H20B 86(5) . . ?
H20A O201 H20B 110.4(18) . . ?
Cu2 O202 H20C 111(5) . . ?
Cu2 O202 H20D 123(5) . . ?
H20C O202 H20D 110.2(18) . . ?
O301 Cu3 O302 178.8(2) . . ?
O301 Cu3 O303 87.79(19) . . ?
O302 Cu3 O303 91.0(2) . . ?
O301 Cu3 O306 89.1(2) . . ?
O302 Cu3 O306 92.1(2) . . ?
O303 Cu3 O306 175.2(3) . . ?
O301 Cu3 O305 94.9(2) . . ?
O302 Cu3 O305 85.2(3) . . ?
O303 Cu3 O305 97.8(2) . . ?
O306 Cu3 O305 86.1(2) . . ?
O301 Cu3 O304 92.3(2) . . ?
O302 Cu3 O304 87.8(3) . . ?
O303 Cu3 O304 91.2(2) . . ?
O306 Cu3 O304 85.3(2) . . ?
O305 Cu3 O304 168.8(2) . . ?
Cu3 O301 H30A 128(4) . . ?
Cu3 O301 H30B 116(4) . . ?
H30A O301 H30B 108.8(18) . . ?
Cu3 O302 H30C 90(6) . . ?
Cu3 O302 H30D 118(6) . . ?
H30C O302 H30D 107.6(18) . . ?
Cu3 O303 H30L 145(6) . . ?
Cu3 O303 H30K 122(6) . . ?
H30L O303 H30K 93(7) . . ?
Cu3 O304 H30E 118(5) . . ?
Cu3 O304 H30F 121(5) . . ?
H30E O304 H30F 109.3(18) . . ?
Cu3 O305 H30G 110(6) . . ?
Cu3 O305 H30H 102(6) . . ?
H30G O305 H30H 109.2(18) . . ?
Cu3 O306 H30I 129(5) . . ?
Cu3 O306 H30J 121(5) . . ?
H30I O306 H30J 108.8(18) . . ?
O11 S1 O13 110.3(3) . . ?
O11 S1 O12 109.0(3) . . ?
O13 S1 O12 108.7(3) . . ?
O11 S1 O14 111.2(3) . . ?
O13 S1 O14 109.8(3) . . ?
O12 S1 O14 107.8(3) . . ?
O23 S2 O21 108.7(5) . . ?
O23 S2 O22 107.7(4) . . ?
O21 S2 O22 106.8(6) . . ?
O23 S2 O24 113.1(4) . . ?
O21 S2 O24 109.1(4) . . ?
O22 S2 O24 111.3(4) . . ?
O31 S3 O32 106.3(8) . . ?
O31 S3 O33 109.5(8) . . ?
O32 S3 O33 108.1(6) . . ?
O31 S3 O34 111.3(4) . . ?
O32 S3 O34 108.9(4) . . ?
O33 S3 O34 112.4(4) . . ?
H50A O501 H50B 109.1(18) . . ?
H50C O502 H50D 109.8(18) . . ?
H50E O503 H50F 109.8(18) . . ?

loop_
_geom_bond_atom_site_label_1
_geom_bond_atom_site_label_2
_geom_bond_distance
_geom_bond_site_symmetry_2
_geom_bond_publ_flag
Cu1 N1 1.933(5) . ?
Cu1 O101 1.949(5) . ?
Cu1 N4 2.059(6) . ?
Cu1 N18 2.087(6) . ?
Cu1 O102 2.222(5) . ?
N1 C20 1.335(8) . ?
N1 C2 1.351(8) . ?
C2 C21 1.371(9) . ?
C2 C3 1.494(10) . ?
C3 N4 1.520(8) . ?
C3 H3A 0.9700 . ?
C3 H3B 0.9700 . ?
N4 C5 1.506(7) . ?
N4 H4 0.9100 . ?
C5 C6 1.554(9) . ?
C5 H5A 0.9700 . ?
C5 H5B 0.9700 . ?
C6 C7 1.518(8) . ?
C6 H6A 0.9700 . ?
C6 H6B 0.9700 . ?
C7 N8 1.512(8) . ?
C7 H7A 0.9700 . ?
C7 H7B 0.9700 . ?
N8 C9 1.493(8) . ?
N8 Cu2 2.050(6) . ?
N8 H8 0.9100 . ?
C9 C10 1.509(10) . ?
C9 H9A 0.9700 . ?
C9 H9B 0.9700 . ?
C10 N11 1.331(8) . ?
C10 C24 1.384(9) . ?
N11 C12 1.334(8) . ?
N11 Cu2 1.928(5) . ?
C12 C26 1.377(9) . ?
C12 C13 1.521(10) . ?
C13 N14 1.493(8) . ?
C13 H13A 0.9700 . ?
C13 H13B 0.9700 . ?
N14 C15 1.482(8) . ?
N14 Cu2 2.073(6) . ?
N14 H14 0.9100 . ?
C15 C16 1.475(11) . ?
C15 H15A 0.9700 . ?
C15 H15B 0.9700 . ?
C16 C17 1.472(11) . ?
C16 H16A 0.9700 . ?
C16 H16B 0.9700 . ?
C17 N18 1.551(10) . ?
C17 H17A 0.9700 . ?
C17 H17B 0.9700 . ?
N18 C19 1.469(9) . ?
N18 H18 0.9100 . ?
C19 C20 1.503(10) . ?
C19 H19A 0.9700 . ?
C19 H19B 0.9700 . ?
C20 C23 1.374(9) . ?
C21 C22 1.395(11) . ?
C21 H21 0.9300 . ?
C22 C23 1.386(12) . ?
C22 H22 0.9300 . ?
C23 H23 0.9300 . ?
C24 C25 1.375(11) . ?
C24 H24 0.9300 . ?
C25 C26 1.377(11) . ?
C25 H25 0.9300 . ?
C26 H26 0.9300 . ?
Cu2 O201 1.949(5) . ?
Cu2 O202 2.242(5) . ?
Cu2 H20B 2.07(7) . ?
O101 H10A 0.845(10) . ?
O101 H10B 0.844(10) . ?
O102 H10C 0.850(10) . ?
O102 H10D 0.851(10) . ?
O201 H20A 0.847(10) . ?
O201 H20B 0.845(10) . ?
O202 H20C 0.849(10) . ?
O202 H20D 0.846(10) . ?
Cu3 O301 2.027(5) . ?
Cu3 O302 2.037(6) . ?
Cu3 O303 2.069(6) . ?
Cu3 O306 2.088(6) . ?
Cu3 O305 2.161(7) . ?
Cu3 O304 2.165(6) . ?
O301 H30A 0.853(10) . ?
O301 H30B 0.850(10) . ?
O302 H30C 0.858(10) . ?
O302 H30D 0.856(10) . ?
O303 H30L 0.85(2) . ?
O303 H30K 0.86(2) . ?
O304 H30E 0.849(10) . ?
O304 H30F 0.853(10) . ?
O305 H30G 0.849(10) . ?
O305 H30H 0.851(10) . ?
O306 H30I 0.852(10) . ?
O306 H30J 0.854(10) . ?
S1 O11 1.455(5) . ?
S1 O13 1.469(5) . ?
S1 O12 1.475(5) . ?
S1 O14 1.484(5) . ?
S2 O23 1.423(6) . ?
S2 O21 1.436(7) . ?
S2 O22 1.457(7) . ?
S2 O24 1.463(5) . ?
S3 O31 1.385(7) . ?
S3 O32 1.411(7) . ?
S3 O33 1.416(7) . ?
S3 O34 1.469(5) . ?
O501 H50A 0.853(10) . ?
O501 H50B 0.849(10) . ?
O502 H50C 0.849(10) . ?
O502 H50D 0.848(10) . ?
O503 H50E 0.849(10) . ?
O503 H50F 0.847(10) . ?
